data_4038294
loop_
_publ_author_name
'Blasius, Clemens'
'Ren, Bing-Tao'
'B\"urgy, David'
'Liu, Yan-Kai'
'Li, Bin'
'Michalsky, Ina'
'Wadepohl, Hubert'
'Deng, Qing-Hai'
'Gade, Lutz H.'

_publ_section_title
;
 Expanding the Boxmi Ligand Family: Synthesis and Application of New NON
 and NSN Ligands.
;
_journal_name_full 'The Journal of organic chemistry'
_journal_paper_doi 10.1021/acs.joc.0c00751
_journal_year 2020
_chemical_absolute_configuration ad
_chemical_formula_moiety 'C30 H26 Cl2 Fe N2 O3'
_chemical_formula_sum 'C30 H26 Cl2 Fe N2 O3'
_chemical_formula_weight 589.28
_chemical_properties_physical 'air-sensitive, moisture-sensitive'
_space_group_crystal_system orthorhombic
_space_group_IT_number 19
_space_group_name_Hall 'P 2ac 2ab'
_space_group_name_H-M_alt 'P 21 21 21'
_atom_sites_solution_hydrogens geom
_atom_sites_solution_primary heavy
_atom_sites_solution_secondary difmap
_audit_block_code ga_cb14
_audit_creation_date 2018-11-22
_audit_creation_method
;
Olex2 1.2
(compiled May 29 2018 13:30:08 for OlexSys, GUI svn.r5506)
;
_audit_update_record '22.11.2018 16:18:59 CET UTC+01:00  encif 1.90'
_cell_angle_alpha 90
_cell_angle_beta 90
_cell_angle_gamma 90
_cell_formula_units_Z 4
_cell_length_a 7.51110(10)
_cell_length_b 10.01450(10)
_cell_length_c 34.4974(5)
_cell_measurement_reflns_used 24917
_cell_measurement_temperature 120(1)
_cell_measurement_theta_max 31.8280
_cell_measurement_theta_min 2.9580
_cell_volume 2594.89(6)
_computing_cell_refinement 'CrysAlisPro 1.171.40.20a (Rigaku OD, 2018)'
_computing_data_collection 'CrysAlisPro 1.171.40.20a (Rigaku OD, 2018)'
_computing_data_reduction 'CrysAlisPro 1.171.40.20a (Rigaku OD, 2018)'
_computing_publication_material 'encif (Wadepohl, 2009-18); encifer 1.6.x (CCDC, 2016)'
_computing_structure_refinement 'ShelXL (Sheldrick, 2015)'
_computing_structure_solution 'DIRDIF (Beurskens et al., 1999-2008)'
_diffrn_ambient_temperature 120(1)
_diffrn_detector 'CCD plate'
_diffrn_detector_area_resol_mean 7.9621
_diffrn_detector_type Eos
_diffrn_measured_fraction_theta_full 0.999
_diffrn_measured_fraction_theta_max 0.977
_diffrn_measurement_details
;
List of Runs (angles in degrees, time in seconds):

  # Type    Start    End  Width  t~exp~   \w     \q     \k     \f   Frames
--------------------------------------------------------------------------
  1  \w    -20.00  72.00   0.50   25.00    --   28.16 -99.00  60.00  184
  2  \w    -41.00  50.00   0.50   25.00    --   28.16 -57.00-180.00  182
  3  \w     -3.00  99.00   0.50   25.00    --   28.16  77.00 -60.00  204
  4  \w    -41.00  50.00   0.50   25.00    --   28.16 -57.00 -60.00  182
  5  \w     -3.00  99.00   0.50   25.00    --   28.16  77.00  60.00  204
  6  \w     -3.00  99.00   0.50   25.00    --   28.16  77.00-180.00  204
  7  \w    -20.00  72.00   0.50   25.00    --   28.16 -99.00 -90.00  184
  8  \w      7.00  97.00   0.50   25.00    --   28.16  57.00-120.00  180
  9  \w      1.00 101.00   0.50   25.00    --   28.16  38.00  60.00  200
 10  \w      1.00 101.00   0.50   25.00    --   28.16  38.00-180.00  200
 11  \w    -41.00  50.00   0.50   25.00    --   28.16 -57.00  90.00  182
 12  \w    -55.00 -30.00   0.50   25.00    --  -28.08  38.00  60.00   50
 13  \w     -3.00  99.00   0.50   25.00    --   28.16  77.00  90.00  204
 14  \w     -3.00  99.00   0.50   25.00    --   28.16  77.00-150.00  204
 15  \w     -3.00  99.00   0.50   25.00    --   28.16  77.00 -30.00  204
 16  \w    -20.00  72.00   0.50   25.00    --   28.16 -99.00-180.00  184
;
_diffrn_measurement_device 'four-circle diffractometer'
_diffrn_measurement_device_type 'Agilent SuperNova, Dual, Cu at home/near, Eos'
_diffrn_measurement_method '\w scans'
_diffrn_measurement_specimen_support 'polyimid foil'
_diffrn_orient_matrix_type 'CrysAlisPro convention (1999,Acta A55,543-557)'
_diffrn_orient_matrix_UB_11 0.0014622000
_diffrn_orient_matrix_UB_12 -0.0611844000
_diffrn_orient_matrix_UB_13 -0.0103541000
_diffrn_orient_matrix_UB_21 0.0942805000
_diffrn_orient_matrix_UB_22 -0.0011447000
_diffrn_orient_matrix_UB_23 0.0012126000
_diffrn_orient_matrix_UB_31 -0.0056077000
_diffrn_orient_matrix_UB_32 -0.0356160000
_diffrn_orient_matrix_UB_33 0.0177234000
_diffrn_radiation_collimation 'focusing mirrors'
_diffrn_radiation_monochromator mirror
_diffrn_radiation_probe x-ray
_diffrn_radiation_type 'Mo K\a'
_diffrn_radiation_wavelength 0.71073
_diffrn_radiation_xray_symbol K-L~2,3~
_diffrn_reflns_av_R_equivalents 0.0802
_diffrn_reflns_av_unetI/netI 0.0475
_diffrn_reflns_Laue_measured_fraction_full 0.999
_diffrn_reflns_Laue_measured_fraction_max 0.977
_diffrn_reflns_limit_h_max 11
_diffrn_reflns_limit_h_min -11
_diffrn_reflns_limit_k_max 15
_diffrn_reflns_limit_k_min -14
_diffrn_reflns_limit_l_max 51
_diffrn_reflns_limit_l_min -51
_diffrn_reflns_number 94754
_diffrn_reflns_point_group_measured_fraction_full 1.000
_diffrn_reflns_point_group_measured_fraction_max 0.965
_diffrn_reflns_theta_full 25.242
_diffrn_reflns_theta_max 32.487
_diffrn_reflns_theta_min 2.352
_diffrn_source 'microfocus X-Ray tube'
_diffrn_source_type 'Agilent SuperNova (Mo) X-ray Source'
_exptl_absorpt_coefficient_mu 0.824
_exptl_absorpt_correction_T_max 1.000
_exptl_absorpt_correction_T_min 0.892
_exptl_absorpt_correction_type gaussian
_exptl_absorpt_process_details
;
CrysAlisPro 1.171.40.20a (Rigaku Oxford Diffraction, 2018)
Numerical absorption correction based on gaussian integration over
 a multifaceted crystal model (Busing & Levy, 1957).
Empirical absorption correction using spherical harmonics,
 implemented in SCALE3 ABSPACK scaling algorithm.
;
_exptl_crystal_colour yellow
_exptl_crystal_colour_primary yellow
_exptl_crystal_density_diffrn 1.508
_exptl_crystal_description irregular
_exptl_crystal_F_000 1216
_exptl_crystal_size_max 0.118
_exptl_crystal_size_mid 0.105
_exptl_crystal_size_min 0.069
_refine_diff_density_max 0.475
_refine_diff_density_min -0.328
_refine_diff_density_rms 0.072
_refine_ls_abs_structure_details
;
 Flack x determined using 2970 quotients [(I+)-(I-)]/[(I+)+(I-)]
 (Parsons, Flack and Wagner, Acta Cryst. B69 (2013) 249-259).
;
_refine_ls_abs_structure_Flack 0.010(6)
_refine_ls_extinction_method none
_refine_ls_goodness_of_fit_ref 1.070
_refine_ls_hydrogen_treatment constr
_refine_ls_matrix_type full
_refine_ls_number_parameters 345
_refine_ls_number_reflns 9056
_refine_ls_number_restraints 0
_refine_ls_restrained_S_all 1.070
_refine_ls_R_factor_all 0.0540
_refine_ls_R_factor_gt 0.0423
_refine_ls_shift/su_max 0.002
_refine_ls_shift/su_mean 0.000
_refine_ls_structure_factor_coef Fsqd
_refine_ls_weighting_details 'w=1/[\s^2^(Fo^2^)+(0.0316P)^2^+0.8914P] where P=(Fo^2^+2Fc^2^)/3'
_refine_ls_weighting_scheme calc
_refine_ls_wR_factor_gt 0.0800
_refine_ls_wR_factor_ref 0.0837
_reflns_Friedel_coverage 0.754
_reflns_Friedel_fraction_full 1.000
_reflns_Friedel_fraction_max 0.950
_reflns_number_gt 7955
_reflns_number_total 9056
_reflns_threshold_expression 'I > 2\s(I)'
_cod_data_source_file jo0c00751_si_002.cif
_cod_data_source_block ga_cb14
_cod_database_code 4038294
_audit_block_refno 3206
_audit_block_usercomment 'cbdb25, irregular, yellow'
_shelx_space_group_comment
;
The symmetry employed for this shelxl refinement is uniquely defined
by the following loop, which should always be used as a source of
symmetry information in preference to the above space-group names.
They are only intended as comments.
;
_shelx_estimated_absorpt_t_max 0.922
_shelx_estimated_absorpt_t_min 0.922
_reflns_odcompleteness_completeness 99.89
_reflns_odcompleteness_iscentric 1
_reflns_odcompleteness_theta 30.44
_shelxl_version_number 2018/3
_olex2_refinement_description
;
1. Fixed Uiso
 At 1.2 times of:
  All C(H) groups, All C(H,H) groups
 At 1.5 times of:
  All C(H,H,H) groups
2.a Ternary CH refined with riding coordinates:
 C1(H1), C16(H16)
2.b Secondary CH2 refined with riding coordinates:
 C2(H2A,H2B), C15(H15A,H15B)
2.c Aromatic/amide H refined with riding coordinates:
 C4(H4), C8(H8), C9(H9), C13(H13), C18(H18), C19(H19), C20(H20), C21(H21),
 C22(H22), C24(H24), C25(H25), C26(H26), C27(H27), C28(H28)
2.d Idealised Me refined as rotating group:
 C29(H29A,H29B,H29C), C30(H30A,H30B,H30C)
;
_oxdiff_exptl_absorpt_empirical_details
;
Empirical correction (ABSPACK) includes:
- Absorption correction using spherical harmonics
- Frame scaling
- Detector area scaling
;
_oxdiff_exptl_absorpt_empirical_full_max 1.078
_oxdiff_exptl_absorpt_empirical_full_min 0.927
_cell_oxdiff_length_a 7.50909(15)
_cell_oxdiff_length_b 10.01764(17)
_cell_oxdiff_length_c 34.4959(4)
_cell_oxdiff_angle_alpha 90.0348(12)
_cell_oxdiff_angle_beta 89.9941(12)
_cell_oxdiff_angle_gamma 90.0200(15)
_cell_oxdiff_volume 2594.89(7)
_cell_oxdiff_measurement_reflns_used 24918

loop_
_symmetry_equiv_pos_as_xyz
'x, y, z'
'-x+1/2, -y, z+1/2'
'-x, y+1/2, -z+1/2'
'x+1/2, -y+1/2, -z'

loop_
_atom_site_label
_atom_site_type_symbol
_atom_site_fract_x
_atom_site_fract_y
_atom_site_fract_z
_atom_site_U_iso_or_equiv
_atom_site_adp_type
_atom_site_occupancy
_atom_site_site_symmetry_order
_atom_site_calc_flag
_atom_site_refinement_flags_posn
_atom_site_refinement_flags_adp
_atom_site_refinement_flags_occupancy
_atom_site_disorder_assembly
_atom_site_disorder_group
Fe Fe 0.83407(5) 0.45527(4) 0.62203(2) 0.01546(8) Uani 1 1 d . . . . .
Cl1 Cl 0.87328(9) 0.50455(7) 0.55722(2) 0.02273(14) Uani 1 1 d . . . . .
Cl2 Cl 1.09872(10) 0.38882(7) 0.64871(2) 0.02284(14) Uani 1 1 d . . . . .
O1 O 0.7549(3) 0.83323(19) 0.67818(6) 0.0257(5) Uani 1 1 d . . . . .
O2 O 0.7089(3) 0.42173(18) 0.68870(5) 0.0169(4) Uani 1 1 d . . . . .
O3 O 0.4453(2) 0.14059(19) 0.62335(6) 0.0192(4) Uani 1 1 d . . . . .
N1 N 0.7713(3) 0.6480(2) 0.64133(6) 0.0183(5) Uani 1 1 d . . . . .
N2 N 0.6387(3) 0.3094(2) 0.61458(6) 0.0156(4) Uani 1 1 d . . . . .
C1 C 0.7456(4) 0.7577(3) 0.61285(8) 0.0201(6) Uani 1 1 d . . . . .
H1 H 0.847242 0.758653 0.594132 0.024 Uiso 1 1 calc R . . . .
C2 C 0.7533(5) 0.8840(3) 0.63865(9) 0.0291(7) Uani 1 1 d . . . . .
H2A H 0.862200 0.936370 0.633221 0.035 Uiso 1 1 calc R . . . .
H2B H 0.647911 0.941357 0.634179 0.035 Uiso 1 1 calc R . . . .
C3 C 0.7716(4) 0.6996(3) 0.67544(8) 0.0187(5) Uani 1 1 d . . . . .
C4 C 0.7904(4) 0.6334(3) 0.71277(8) 0.0196(5) Uani 1 1 d . . . . .
H4 H 0.824913 0.686667 0.734281 0.024 Uiso 1 1 calc R . . . .
C5 C 0.7627(4) 0.5035(3) 0.71907(7) 0.0168(5) Uani 1 1 d . . . . .
C6 C 0.7723(4) 0.4202(3) 0.75380(7) 0.0165(5) Uani 1 1 d . . . . .
C7 C 0.8119(4) 0.4540(3) 0.79231(7) 0.0201(5) Uani 1 1 d . . . . .
C8 C 0.8055(4) 0.3487(3) 0.81852(8) 0.0245(6) Uani 1 1 d . . . . .
H8 H 0.825477 0.366987 0.845188 0.029 Uiso 1 1 calc R . . . .
C9 C 0.7712(4) 0.2181(3) 0.80737(8) 0.0236(6) Uani 1 1 d . . . . .
H9 H 0.775911 0.149759 0.826451 0.028 Uiso 1 1 calc R . . . .
C10 C 0.7302(4) 0.1833(3) 0.76952(8) 0.0186(5) Uani 1 1 d . . . . .
C11 C 0.7272(4) 0.2901(3) 0.74311(7) 0.0160(5) Uani 1 1 d . . . . .
C12 C 0.6813(4) 0.2932(2) 0.70217(7) 0.0155(5) Uani 1 1 d . . . . .
C13 C 0.6106(4) 0.2012(3) 0.67840(7) 0.0175(5) Uani 1 1 d . . . . .
H13 H 0.587426 0.114990 0.688733 0.021 Uiso 1 1 calc R . . . .
C14 C 0.5674(4) 0.2246(3) 0.63801(7) 0.0154(5) Uani 1 1 d . . . . .
C15 C 0.4051(4) 0.1940(3) 0.58483(8) 0.0198(5) Uani 1 1 d . . . . .
H15A H 0.298664 0.252267 0.585450 0.024 Uiso 1 1 calc R . . . .
H15B H 0.385698 0.121372 0.565843 0.024 Uiso 1 1 calc R . . . .
C16 C 0.5714(4) 0.2732(3) 0.57527(7) 0.0157(5) Uani 1 1 d . . . . .
H16 H 0.540083 0.355470 0.560302 0.019 Uiso 1 1 calc R . . . .
C17 C 0.5731(4) 0.7473(3) 0.59099(7) 0.0162(5) Uani 1 1 d . . . . .
C18 C 0.5489(4) 0.8270(3) 0.55830(8) 0.0220(6) Uani 1 1 d . . . . .
H18 H 0.643544 0.882089 0.549452 0.026 Uiso 1 1 calc R . . . .
C19 C 0.3883(4) 0.8266(3) 0.53855(8) 0.0245(6) Uani 1 1 d . . . . .
H19 H 0.372956 0.881322 0.516306 0.029 Uiso 1 1 calc R . . . .
C20 C 0.2504(4) 0.7464(3) 0.55132(8) 0.0235(6) Uani 1 1 d . . . . .
H20 H 0.139727 0.746563 0.537996 0.028 Uiso 1 1 calc R . . . .
C21 C 0.2739(4) 0.6660(3) 0.58353(8) 0.0223(6) Uani 1 1 d . . . . .
H21 H 0.179199 0.610770 0.592233 0.027 Uiso 1 1 calc R . . . .
C22 C 0.4345(4) 0.6656(3) 0.60311(8) 0.0201(5) Uani 1 1 d . . . . .
H22 H 0.450179 0.609026 0.624958 0.024 Uiso 1 1 calc R . . . .
C23 C 0.7064(3) 0.1900(3) 0.55308(7) 0.0159(5) Uani 1 1 d . . . . .
C24 C 0.6657(4) 0.1565(3) 0.51483(7) 0.0185(5) Uani 1 1 d . . . . .
H24 H 0.560996 0.190829 0.503026 0.022 Uiso 1 1 calc R . . . .
C25 C 0.7779(4) 0.0732(3) 0.49408(8) 0.0209(6) Uani 1 1 d . . . . .
H25 H 0.749229 0.051054 0.468040 0.025 Uiso 1 1 calc R . . . .
C26 C 0.9315(4) 0.0217(3) 0.51067(8) 0.0222(6) Uani 1 1 d . . . . .
H26 H 1.007445 -0.035468 0.496202 0.027 Uiso 1 1 calc R . . . .
C27 C 0.9728(4) 0.0550(3) 0.54881(8) 0.0220(6) Uani 1 1 d . . . . .
H27 H 1.077251 0.019849 0.560522 0.026 Uiso 1 1 calc R . . . .
C28 C 0.8619(4) 0.1392(3) 0.56983(8) 0.0180(5) Uani 1 1 d . . . . .
H28 H 0.891917 0.162525 0.595713 0.022 Uiso 1 1 calc R . . . .
C29 C 0.8591(4) 0.5925(3) 0.80529(8) 0.0251(6) Uani 1 1 d . . . . .
H29A H 0.969729 0.620678 0.792647 0.038 Uiso 1 1 calc GR . . . .
H29B H 0.875385 0.593344 0.833477 0.038 Uiso 1 1 calc GR . . . .
H29C H 0.762960 0.654080 0.798235 0.038 Uiso 1 1 calc GR . . . .
C30 C 0.6977(4) 0.0402(3) 0.75832(8) 0.0223(6) Uani 1 1 d . . . . .
H30A H 0.724378 -0.017964 0.780412 0.033 Uiso 1 1 calc GR . . . .
H30B H 0.774836 0.016431 0.736461 0.033 Uiso 1 1 calc GR . . . .
H30C H 0.572851 0.028910 0.750774 0.033 Uiso 1 1 calc GR . . . .

loop_
_atom_site_aniso_label
_atom_site_aniso_U_11
_atom_site_aniso_U_22
_atom_site_aniso_U_33
_atom_site_aniso_U_23
_atom_site_aniso_U_13
_atom_site_aniso_U_12
Fe 0.01807(17) 0.01326(16) 0.01505(16) 0.00026(14) 0.00010(15) -0.00046(15)
Cl1 0.0275(4) 0.0249(3) 0.0159(3) 0.0028(2) 0.0019(2) -0.0044(3)
Cl2 0.0235(3) 0.0209(3) 0.0240(3) 0.0007(3) -0.0038(3) 0.0044(3)
O1 0.0355(12) 0.0120(9) 0.0297(11) -0.0035(8) -0.0040(9) 0.0005(9)
O2 0.0225(10) 0.0145(8) 0.0136(8) -0.0008(6) -0.0001(7) -0.0015(7)
O3 0.0196(9) 0.0217(9) 0.0164(8) -0.0006(8) -0.0007(8) -0.0034(8)
N1 0.0215(11) 0.0145(10) 0.0188(11) 0.0019(8) -0.0024(9) 0.0005(9)
N2 0.0193(11) 0.0140(9) 0.0136(10) -0.0014(7) -0.0008(8) 0.0013(9)
C1 0.0227(14) 0.0133(12) 0.0243(14) 0.0044(10) -0.0045(11) -0.0004(11)
C2 0.0423(19) 0.0142(13) 0.0309(15) 0.0024(11) -0.0162(14) -0.0005(13)
C3 0.0160(12) 0.0141(12) 0.0261(13) -0.0005(10) -0.0018(11) -0.0004(10)
C4 0.0216(14) 0.0195(13) 0.0178(12) -0.0041(10) -0.0006(10) -0.0008(11)
C5 0.0175(12) 0.0181(12) 0.0150(11) -0.0040(9) 0.0027(9) 0.0016(10)
C6 0.0150(12) 0.0200(12) 0.0146(11) -0.0025(9) 0.0015(9) 0.0012(10)
C7 0.0196(13) 0.0253(13) 0.0154(11) -0.0041(10) 0.0005(9) 0.0008(12)
C8 0.0263(16) 0.0338(16) 0.0135(12) -0.0027(11) 0.0001(11) 0.0008(13)
C9 0.0249(15) 0.0305(15) 0.0153(12) 0.0042(11) 0.0013(11) 0.0005(12)
C10 0.0182(13) 0.0233(13) 0.0145(11) 0.0017(10) 0.0018(10) 0.0004(11)
C11 0.0154(12) 0.0198(12) 0.0128(11) -0.0007(9) 0.0010(9) 0.0003(10)
C12 0.0163(12) 0.0148(11) 0.0153(11) 0.0018(9) 0.0014(10) 0.0004(10)
C13 0.0202(13) 0.0153(11) 0.0169(12) 0.0015(9) 0.0009(10) 0.0002(10)
C14 0.0158(12) 0.0149(11) 0.0155(11) -0.0034(9) 0.0002(9) 0.0025(10)
C15 0.0183(13) 0.0248(14) 0.0164(12) -0.0022(10) -0.0010(10) -0.0011(11)
C16 0.0171(13) 0.0176(12) 0.0123(11) -0.0014(9) -0.0022(9) 0.0019(10)
C17 0.0205(14) 0.0128(11) 0.0153(11) -0.0002(9) -0.0011(10) 0.0011(10)
C18 0.0284(15) 0.0173(13) 0.0203(13) 0.0048(10) -0.0012(12) -0.0030(11)
C19 0.0336(16) 0.0198(13) 0.0201(13) 0.0050(10) -0.0055(12) 0.0023(12)
C20 0.0243(15) 0.0240(14) 0.0221(13) -0.0032(11) -0.0057(11) 0.0019(12)
C21 0.0217(14) 0.0215(14) 0.0238(14) 0.0004(11) 0.0021(11) -0.0042(11)
C22 0.0230(14) 0.0190(13) 0.0182(12) 0.0029(10) 0.0012(11) -0.0001(11)
C23 0.0177(13) 0.0139(11) 0.0161(12) 0.0009(9) 0.0005(9) -0.0026(9)
C24 0.0226(13) 0.0168(11) 0.0162(11) 0.0005(9) -0.0010(11) -0.0026(11)
C25 0.0275(14) 0.0189(13) 0.0164(12) -0.0027(10) 0.0046(11) -0.0060(11)
C26 0.0228(14) 0.0168(13) 0.0271(14) -0.0047(10) 0.0089(11) -0.0019(11)
C27 0.0162(12) 0.0185(13) 0.0312(15) -0.0002(11) 0.0010(11) 0.0002(11)
C28 0.0190(13) 0.0151(12) 0.0198(12) -0.0012(9) -0.0020(10) -0.0009(10)
C29 0.0274(16) 0.0279(14) 0.0200(13) -0.0083(11) -0.0003(11) -0.0023(12)
C30 0.0269(15) 0.0220(13) 0.0180(12) 0.0037(11) -0.0006(10) -0.0026(12)

loop_
_atom_type_symbol
_atom_type_description
_atom_type_scat_dispersion_real
_atom_type_scat_dispersion_imag
_atom_type_scat_source
C C 0.0033 0.0016 'International Tables Vol C Tables 4.2.6.8 and 6.1.1.4'
H H 0.0000 0.0000 'International Tables Vol C Tables 4.2.6.8 and 6.1.1.4'
Cl Cl 0.1484 0.1585 'International Tables Vol C Tables 4.2.6.8 and 6.1.1.4'
Fe Fe 0.3463 0.8444 'International Tables Vol C Tables 4.2.6.8 and 6.1.1.4'
N N 0.0061 0.0033 'International Tables Vol C Tables 4.2.6.8 and 6.1.1.4'
O O 0.0106 0.0060 'International Tables Vol C Tables 4.2.6.8 and 6.1.1.4'

loop_
_exptl_crystal_face_index_h
_exptl_crystal_face_index_k
_exptl_crystal_face_index_l
_exptl_crystal_face_perp_dist
0 7 -42 0.0367
-1 13 17 0.0438
-10 3 -15 0.0480
10 -3 15 0.0561
0 -12 24 0.0308
0 -7 42 0.0412
0 10 -34 0.0312
10 1 -8 0.0479
1 -11 -29 0.0560
1 -3 -47 0.0519
4 -11 26 0.0382
-4 11 -26 0.0366
6 -2 -38 0.0599
-2 -12 24 0.0358
-3 -10 -33 0.0374
-11 1 -5 0.0511

loop_
_geom_angle_atom_site_label_1
_geom_angle_atom_site_label_2
_geom_angle_atom_site_label_3
_geom_angle
_geom_angle_site_symmetry_1
_geom_angle_site_symmetry_3
_geom_angle_publ_flag
Cl2 Fe Cl1 109.92(3) . . ?
N1 Fe Cl1 98.02(6) . . ?
N1 Fe Cl2 109.59(7) . . ?
N2 Fe Cl1 96.90(6) . . ?
N2 Fe Cl2 117.17(6) . . ?
N2 Fe N1 121.72(9) . . ?
C3 O1 C2 106.4(2) . . ?
C12 O2 C5 109.78(19) . . ?
C14 O3 C15 104.7(2) . . ?
C1 N1 Fe 119.99(17) . . ?
C3 N1 Fe 131.38(19) . . ?
C3 N1 C1 108.0(2) . . ?
C14 N2 Fe 132.57(18) . . ?
C14 N2 C16 105.6(2) . . ?
C16 N2 Fe 121.34(16) . . ?
N1 C1 H1 109.6 . . ?
N1 C1 C2 102.6(2) . . ?
N1 C1 C17 113.1(2) . . ?
C2 C1 H1 109.6 . . ?
C17 C1 H1 109.6 . . ?
C17 C1 C2 112.2(2) . . ?
O1 C2 C1 104.7(2) . . ?
O1 C2 H2A 110.8 . . ?
O1 C2 H2B 110.8 . . ?
C1 C2 H2A 110.8 . . ?
C1 C2 H2B 110.8 . . ?
H2A C2 H2B 108.9 . . ?
O1 C3 C4 113.5(2) . . ?
N1 C3 O1 117.6(3) . . ?
N1 C3 C4 128.8(2) . . ?
C3 C4 H4 117.5 . . ?
C5 C4 C3 125.0(3) . . ?
C5 C4 H4 117.5 . . ?
O2 C5 C6 107.2(2) . . ?
C4 C5 O2 119.8(2) . . ?
C4 C5 C6 133.0(2) . . ?
C7 C6 C5 130.5(2) . . ?
C11 C6 C5 107.7(2) . . ?
C11 C6 C7 121.8(2) . . ?
C6 C7 C29 123.8(3) . . ?
C8 C7 C6 115.2(3) . . ?
C8 C7 C29 121.0(2) . . ?
C7 C8 H8 118.6 . . ?
C9 C8 C7 122.8(3) . . ?
C9 C8 H8 118.6 . . ?
C8 C9 H9 118.7 . . ?
C10 C9 C8 122.6(3) . . ?
C10 C9 H9 118.7 . . ?
C9 C10 C11 115.0(3) . . ?
C9 C10 C30 121.2(2) . . ?
C11 C10 C30 123.8(2) . . ?
C6 C11 C10 122.4(2) . . ?
C6 C11 C12 107.1(2) . . ?
C10 C11 C12 130.5(2) . . ?
O2 C12 C11 108.1(2) . . ?
C13 C12 O2 119.5(2) . . ?
C13 C12 C11 132.2(2) . . ?
C12 C13 H13 117.8 . . ?
C12 C13 C14 124.3(2) . . ?
C14 C13 H13 117.8 . . ?
O3 C14 C13 114.4(2) . . ?
N2 C14 O3 117.4(2) . . ?
N2 C14 C13 128.0(2) . . ?
O3 C15 H15A 111.2 . . ?
O3 C15 H15B 111.2 . . ?
O3 C15 C16 102.7(2) . . ?
H15A C15 H15B 109.1 . . ?
C16 C15 H15A 111.2 . . ?
C16 C15 H15B 111.2 . . ?
N2 C16 C15 102.0(2) . . ?
N2 C16 H16 110.4 . . ?
N2 C16 C23 111.4(2) . . ?
C15 C16 H16 110.4 . . ?
C15 C16 C23 111.9(2) . . ?
C23 C16 H16 110.4 . . ?
C18 C17 C1 118.6(3) . . ?
C22 C17 C1 122.4(2) . . ?
C22 C17 C18 118.9(3) . . ?
C17 C18 H18 119.7 . . ?
C19 C18 C17 120.7(3) . . ?
C19 C18 H18 119.7 . . ?
C18 C19 H19 120.1 . . ?
C20 C19 C18 119.8(3) . . ?
C20 C19 H19 120.1 . . ?
C19 C20 H20 120.1 . . ?
C19 C20 C21 119.9(3) . . ?
C21 C20 H20 120.1 . . ?
C20 C21 H21 119.8 . . ?
C22 C21 C20 120.4(3) . . ?
C22 C21 H21 119.8 . . ?
C17 C22 H22 119.8 . . ?
C21 C22 C17 120.3(3) . . ?
C21 C22 H22 119.8 . . ?
C24 C23 C16 117.5(2) . . ?
C24 C23 C28 119.1(2) . . ?
C28 C23 C16 123.3(2) . . ?
C23 C24 H24 120.0 . . ?
C25 C24 C23 120.0(3) . . ?
C25 C24 H24 120.0 . . ?
C24 C25 H25 119.4 . . ?
C24 C25 C26 121.1(3) . . ?
C26 C25 H25 119.4 . . ?
C25 C26 H26 120.5 . . ?
C25 C26 C27 119.1(3) . . ?
C27 C26 H26 120.5 . . ?
C26 C27 H27 119.8 . . ?
C28 C27 C26 120.3(3) . . ?
C28 C27 H27 119.8 . . ?
C23 C28 H28 119.8 . . ?
C27 C28 C23 120.4(2) . . ?
C27 C28 H28 119.8 . . ?
C7 C29 H29A 109.5 . . ?
C7 C29 H29B 109.5 . . ?
C7 C29 H29C 109.5 . . ?
H29A C29 H29B 109.5 . . ?
H29A C29 H29C 109.5 . . ?
H29B C29 H29C 109.5 . . ?
C10 C30 H30A 109.5 . . ?
C10 C30 H30B 109.5 . . ?
C10 C30 H30C 109.5 . . ?
H30A C30 H30B 109.5 . . ?
H30A C30 H30C 109.5 . . ?
H30B C30 H30C 109.5 . . ?

loop_
_geom_bond_atom_site_label_1
_geom_bond_atom_site_label_2
_geom_bond_distance
_geom_bond_site_symmetry_2
_geom_bond_publ_flag
Fe Cl1 2.3085(7) . ?
Fe Cl2 2.2894(8) . ?
Fe N1 2.095(2) . ?
Fe N2 2.086(2) . ?
O1 C2 1.455(4) . ?
O1 C3 1.347(3) . ?
O2 C5 1.390(3) . ?
O2 C12 1.384(3) . ?
O3 C14 1.343(3) . ?
O3 C15 1.464(3) . ?
N1 C1 1.486(3) . ?
N1 C3 1.285(4) . ?
N2 C14 1.289(3) . ?
N2 C16 1.492(3) . ?
C1 H1 1.0000 . ?
C1 C2 1.548(4) . ?
C1 C17 1.502(4) . ?
C2 H2A 0.9900 . ?
C2 H2B 0.9900 . ?
C3 C4 1.455(4) . ?
C4 H4 0.9500 . ?
C4 C5 1.335(4) . ?
C5 C6 1.462(4) . ?
C6 C7 1.403(3) . ?
C6 C11 1.396(4) . ?
C7 C8 1.389(4) . ?
C7 C29 1.500(4) . ?
C8 H8 0.9500 . ?
C8 C9 1.388(4) . ?
C9 H9 0.9500 . ?
C9 C10 1.386(4) . ?
C10 C11 1.405(4) . ?
C10 C30 1.504(4) . ?
C11 C12 1.454(3) . ?
C12 C13 1.343(4) . ?
C13 H13 0.9500 . ?
C13 C14 1.450(4) . ?
C15 H15A 0.9900 . ?
C15 H15B 0.9900 . ?
C15 C16 1.516(4) . ?
C16 H16 1.0000 . ?
C16 C23 1.520(4) . ?
C17 C18 1.393(4) . ?
C17 C22 1.389(4) . ?
C18 H18 0.9500 . ?
C18 C19 1.386(4) . ?
C19 H19 0.9500 . ?
C19 C20 1.382(4) . ?
C20 H20 0.9500 . ?
C20 C21 1.384(4) . ?
C21 H21 0.9500 . ?
C21 C22 1.383(4) . ?
C22 H22 0.9500 . ?
C23 C24 1.395(4) . ?
C23 C28 1.399(4) . ?
C24 H24 0.9500 . ?
C24 C25 1.385(4) . ?
C25 H25 0.9500 . ?
C25 C26 1.387(4) . ?
C26 H26 0.9500 . ?
C26 C27 1.392(4) . ?
C27 H27 0.9500 . ?
C27 C28 1.390(4) . ?
C28 H28 0.9500 . ?
C29 H29A 0.9800 . ?
C29 H29B 0.9800 . ?
C29 H29C 0.9800 . ?
C30 H30A 0.9800 . ?
C30 H30B 0.9800 . ?
C30 H30C 0.9800 . ?
O2 Fe 2.5074(18) . ?

loop_
_geom_torsion_atom_site_label_1
_geom_torsion_atom_site_label_2
_geom_torsion_atom_site_label_3
_geom_torsion_atom_site_label_4
_geom_torsion
_geom_torsion_site_symmetry_1
_geom_torsion_site_symmetry_2
_geom_torsion_site_symmetry_3
_geom_torsion_site_symmetry_4
_geom_torsion_publ_flag
Fe N1 C1 C2 -165.4(2) . . . . ?
Fe N1 C1 C17 73.5(3) . . . . ?
Fe N1 C3 O1 168.56(19) . . . . ?
Fe N1 C3 C4 -10.5(5) . . . . ?
Fe N2 C14 O3 -178.40(17) . . . . ?
Fe N2 C14 C13 -3.0(4) . . . . ?
Fe N2 C16 C15 -166.05(17) . . . . ?
Fe N2 C16 C23 74.5(2) . . . . ?
O1 C3 C4 C5 161.6(3) . . . . ?
O2 C5 C6 C7 -176.9(3) . . . . ?
O2 C5 C6 C11 1.2(3) . . . . ?
O2 C12 C13 C14 3.1(4) . . . . ?
O3 C15 C16 N2 -26.8(3) . . . . ?
O3 C15 C16 C23 92.4(2) . . . . ?
N1 C1 C2 O1 -8.2(3) . . . . ?
N1 C1 C17 C18 -167.1(2) . . . . ?
N1 C1 C17 C22 15.6(4) . . . . ?
N1 C3 C4 C5 -19.4(5) . . . . ?
N2 C16 C23 C24 -175.8(2) . . . . ?
N2 C16 C23 C28 8.2(4) . . . . ?
C1 N1 C3 O1 -1.7(4) . . . . ?
C1 N1 C3 C4 179.2(3) . . . . ?
C1 C17 C18 C19 -176.2(3) . . . . ?
C1 C17 C22 C21 175.6(3) . . . . ?
C2 O1 C3 N1 -4.0(4) . . . . ?
C2 O1 C3 C4 175.2(3) . . . . ?
C2 C1 C17 C18 77.3(3) . . . . ?
C2 C1 C17 C22 -99.9(3) . . . . ?
C3 O1 C2 C1 7.5(3) . . . . ?
C3 N1 C1 C2 6.2(3) . . . . ?
C3 N1 C1 C17 -114.8(3) . . . . ?
C3 C4 C5 O2 -1.2(4) . . . . ?
C3 C4 C5 C6 -179.1(3) . . . . ?
C4 C5 C6 C7 1.2(5) . . . . ?
C4 C5 C6 C11 179.3(3) . . . . ?
C5 O2 C12 C11 -2.6(3) . . . . ?
C5 O2 C12 C13 173.0(2) . . . . ?
C5 C6 C7 C8 178.7(3) . . . . ?
C5 C6 C7 C29 -1.5(5) . . . . ?
C5 C6 C11 C10 177.4(3) . . . . ?
C5 C6 C11 C12 -2.7(3) . . . . ?
C6 C7 C8 C9 3.1(4) . . . . ?
C6 C11 C12 O2 3.3(3) . . . . ?
C6 C11 C12 C13 -171.6(3) . . . . ?
C7 C6 C11 C10 -4.4(4) . . . . ?
C7 C6 C11 C12 175.6(3) . . . . ?
C7 C8 C9 C10 -3.9(5) . . . . ?
C8 C9 C10 C11 0.4(4) . . . . ?
C8 C9 C10 C30 178.6(3) . . . . ?
C9 C10 C11 C6 3.6(4) . . . . ?
C9 C10 C11 C12 -176.4(3) . . . . ?
C10 C11 C12 O2 -176.8(3) . . . . ?
C10 C11 C12 C13 8.4(5) . . . . ?
C11 C6 C7 C8 0.9(4) . . . . ?
C11 C6 C7 C29 -179.3(3) . . . . ?
C11 C12 C13 C14 177.5(3) . . . . ?
C12 O2 C5 C4 -177.5(3) . . . . ?
C12 O2 C5 C6 0.9(3) . . . . ?
C12 C13 C14 O3 -157.9(3) . . . . ?
C12 C13 C14 N2 26.6(5) . . . . ?
C14 O3 C15 C16 23.8(3) . . . . ?
C14 N2 C16 C15 20.9(3) . . . . ?
C14 N2 C16 C23 -98.5(2) . . . . ?
C15 O3 C14 N2 -11.7(3) . . . . ?
C15 O3 C14 C13 172.3(2) . . . . ?
C15 C16 C23 C24 70.7(3) . . . . ?
C15 C16 C23 C28 -105.2(3) . . . . ?
C16 N2 C14 O3 -6.5(3) . . . . ?
C16 N2 C14 C13 168.9(3) . . . . ?
C16 C23 C24 C25 -175.6(2) . . . . ?
C16 C23 C28 C27 174.9(3) . . . . ?
C17 C1 C2 O1 113.5(3) . . . . ?
C17 C18 C19 C20 -0.1(4) . . . . ?
C18 C17 C22 C21 -1.6(4) . . . . ?
C18 C19 C20 C21 -0.6(4) . . . . ?
C19 C20 C21 C22 0.2(4) . . . . ?
C20 C21 C22 C17 0.9(4) . . . . ?
C22 C17 C18 C19 1.2(4) . . . . ?
C23 C24 C25 C26 0.1(4) . . . . ?
C24 C23 C28 C27 -1.0(4) . . . . ?
C24 C25 C26 C27 -0.1(4) . . . . ?
C25 C26 C27 C28 -0.4(4) . . . . ?
C26 C27 C28 C23 0.9(4) . . . . ?
C28 C23 C24 C25 0.5(4) . . . . ?
C29 C7 C8 C9 -176.7(3) . . . . ?
C30 C10 C11 C6 -174.6(3) . . . . ?
C30 C10 C11 C12 5.5(5) . . . . ?

loop_
_exptl_oxdiff_crystal_face_indexfrac_h
_exptl_oxdiff_crystal_face_indexfrac_k
_exptl_oxdiff_crystal_face_indexfrac_l
_exptl_oxdiff_crystal_face_x
_exptl_oxdiff_crystal_face_y
_exptl_oxdiff_crystal_face_z
-0.1113 7.1041 -42.0448 0.0005 -0.0696 -0.9976
-0.8875 13.1665 17.0928 -0.9839 -0.0780 -0.1610
-9.8347 2.7418 -15.3481 -0.0232 -0.9490 -0.3145
9.8630 -2.6939 15.0619 0.0233 0.9512 0.3076
-0.0656 -12.2178 24.4195 0.4946 0.0374 0.8683
0.3269 -7.1036 42.0224 0.0000 0.0899 0.9960
0.3479 10.1921 -33.6494 -0.2747 -0.0197 -0.9613
10.4080 1.1779 -7.9071 0.0250 0.9703 -0.2405
1.0810 -11.1551 -29.3900 0.9884 0.0790 -0.1297
1.1558 -2.8765 -47.3108 0.6675 0.0549 -0.7425
3.9421 -10.7519 25.8496 0.3960 0.4153 0.8190
-3.8945 10.7311 -26.1032 -0.3920 -0.4111 -0.8230
6.4957 -2.2647 -37.5968 0.5373 0.5694 -0.6221
-2.2144 -11.9097 24.0974 0.4759 -0.1659 0.8637
-3.1506 -9.6145 -32.5281 0.9205 -0.3255 -0.2164
-10.5161 0.9371 -4.6038 -0.0250 -0.9981 -0.0560
